data_4512778
loop_
_publ_author_name
'Saraswatula, Viswanadha G.'
'Saha, Binoy K.'

_publ_section_title
;
 Modulation of Thermal Expansion by Guests and Polymorphism in a Hydrogen
 Bonded Host
;
_journal_issue 2
_journal_name_full 'Crystal Growth &amp; Design'
_journal_page_first 593
_journal_paper_doi 10.1021/cg501178f
_journal_volume 15
_journal_year 2015
_chemical_formula_moiety 'C30 H28 O4, 3(C6 H6 O)'
_chemical_formula_sum 'C48 H46 O7'
_chemical_formula_weight 734.85
_chemical_name_common 1-ph-241K
_chemical_name_systematic
;
 1,1,4,4-tetrakis(4-hydroxyphenyl)cyclohexane.phenol 
;
_space_group_crystal_system triclinic
_space_group_IT_number 2
_space_group_name_Hall '-P 1'
_space_group_name_H-M_alt 'P -1'
_symmetry_space_group_name_Hall '-P 1'
_symmetry_space_group_name_H-M 'P -1'
_atom_sites_solution_hydrogens geom
_atom_sites_solution_primary direct
_atom_sites_solution_secondary difmap
_audit_creation_date 2014-04-15
_audit_creation_method
;
Olex2 1.2
(compiled 2013.11.15 svn.r2834 for OlexSys, GUI svn.r4720)
;
_cell_angle_alpha 78.915(5)
_cell_angle_beta 89.737(5)
_cell_angle_gamma 110.743(10)
_cell_formula_units_Z 1
_cell_length_a 6.3897(5)
_cell_length_b 10.6703(7)
_cell_length_c 15.2858(7)
_cell_measurement_reflns_used 5237
_cell_measurement_temperature 241(2)
_cell_measurement_theta_max 29.3104
_cell_measurement_theta_min 2.7125
_cell_volume 953.44(13)
_computing_cell_refinement
;
CrysAlisPro, Oxford Diffraction Ltd.,
Version 1.171.34.44 (release 25-10-2010 CrysAlis171 .NET)
(compiled Oct 25 2010,18:11:34)
;
_computing_data_collection
;
CrysAlisPro, Oxford Diffraction Ltd.,
Version 1.171.34.44 (release 25-10-2010 CrysAlis171 .NET)
(compiled Oct 25 2010,18:11:34)
;
_computing_data_reduction
;
CrysAlisPro, Oxford Diffraction Ltd.,
Version 1.171.34.44 (release 25-10-2010 CrysAlis171 .NET)
(compiled Oct 25 2010,18:11:34)
;
_computing_molecular_graphics 'Olex2 (Dolomanov et al., 2009)'
_computing_publication_material 'Olex2 (Dolomanov et al., 2009)'
_computing_structure_refinement 'ShelXL (Sheldrick, 2008)'
_computing_structure_solution 'ShelXS (Sheldrick, 2008)'
_diffrn_ambient_temperature 241(2)
_diffrn_measured_fraction_theta_full 0.998
_diffrn_measured_fraction_theta_max 0.842
_diffrn_measurement_device_type 'Xcalibur, Eos'
_diffrn_measurement_method '\w scans'
_diffrn_radiation_monochromator graphite
_diffrn_radiation_type MoK\a
_diffrn_radiation_wavelength 0.71073
_diffrn_reflns_av_R_equivalents 0.0381
_diffrn_reflns_av_unetI/netI 0.0406
_diffrn_reflns_limit_h_max 8
_diffrn_reflns_limit_h_min -8
_diffrn_reflns_limit_k_max 13
_diffrn_reflns_limit_k_min -13
_diffrn_reflns_limit_l_max 21
_diffrn_reflns_limit_l_min -19
_diffrn_reflns_number 9336
_diffrn_reflns_theta_full 25.00
_diffrn_reflns_theta_max 29.38
_diffrn_reflns_theta_min 2.72
_diffrn_source 'fine-focus sealed tube'
_exptl_absorpt_coefficient_mu 0.085
_exptl_absorpt_correction_T_max 0.9685
_exptl_absorpt_correction_T_min 0.9629
_exptl_absorpt_correction_type multi-scan
_exptl_absorpt_process_details
;
CrysAlisPro, Oxford Diffraction Ltd.,
Version 1.171.34.44 (release 25-10-2010 CrysAlis171 .NET)
(compiled Oct 25 2010,18:11:34)
Empirical absorption correction using spherical harmonics,
 implemented in SCALE3 ABSPACK scaling algorithm.
;
_exptl_crystal_colour colorless
_exptl_crystal_density_diffrn 1.280
_exptl_crystal_density_method 'not measured'
_exptl_crystal_F_000 390
_exptl_crystal_size_max 0.45
_exptl_crystal_size_mid 0.4
_exptl_crystal_size_min 0.38
_platon_squeeze_details
;
0.5 molecule of phenol has been squeezed from the asymmetric unit
;
_refine_diff_density_max 0.280
_refine_diff_density_min -0.200
_refine_diff_density_rms 0.059
_refine_ls_extinction_method none
_refine_ls_goodness_of_fit_ref 1.073
_refine_ls_hydrogen_treatment constr
_refine_ls_matrix_type full
_refine_ls_number_parameters 220
_refine_ls_number_reflns 4420
_refine_ls_number_restraints 0
_refine_ls_restrained_S_all 1.073
_refine_ls_R_factor_all 0.0738
_refine_ls_R_factor_gt 0.0576
_refine_ls_shift/su_max 0.000
_refine_ls_shift/su_mean 0.000
_refine_ls_structure_factor_coef Fsqd
_refine_ls_weighting_details 'calc w=1/[\s^2^(Fo^2^)+(0.1141P)^2^+0.0000P] where P=(Fo^2^+2Fc^2^)/3'
_refine_ls_weighting_scheme calc
_refine_ls_wR_factor_gt 0.1769
_refine_ls_wR_factor_ref 0.1926
_reflns_number_gt 3171
_reflns_number_total 4420
_reflns_threshold_expression >2sigma(I)
_cod_data_source_file 1-ph-combined.cif
_cod_data_source_block 1-ph-241k
_cod_original_cell_volume 953.44(11)
_cod_database_code 4512778
_olex2_refinement_description
;
1. Fixed Uiso
 At 1.2 times of:
  All C(H) groups, All C(H,H) groups
 At 1.5 times of:
  All O(H) groups
2.a Secondary CH2 refined with riding coordinates:
 C3(H3A,H3B), C1(H1A,H1B)
2.b Aromatic/amide H refined with riding coordinates:
 C8(H8), C9(H9), C6(H6), C12(H12), C5(H5), C11(H11), C15(H15), C14(H14),
 C21(H21), C17(H17), C20(H20), C18(H18), C19(H19)
2.c Idealised tetrahedral OH refined as rotating group:
 O1(H1), O2(H2), O3(H3)
;

loop_
_space_group_symop_id
_space_group_symop_operation_xyz
1 'x, y, z'
2 '-x, -y, -z'

loop_
_atom_site_label
_atom_site_type_symbol
_atom_site_fract_x
_atom_site_fract_y
_atom_site_fract_z
_atom_site_U_iso_or_equiv
_atom_site_adp_type
_atom_site_occupancy
_atom_site_symmetry_multiplicity
_atom_site_calc_flag
_atom_site_refinement_flags_posn
O1 O 0.4180(2) 0.02266(12) 0.84264(8) 0.0513(3) Uani 1 1 d .
H1 H 0.3006 -0.0046 0.8745 0.077 Uiso 1 1 calc GR
C2 C 0.5222(2) 0.52337(16) 0.59730(10) 0.0396(4) Uani 1 1 d .
O2 O 0.7084(2) 0.89466(14) 0.83639(9) 0.0593(4) Uani 1 1 d .
H2 H 0.6149 0.9312 0.8359 0.089 Uiso 1 1 calc GR
C4 C 0.4908(2) 0.38312(15) 0.65819(10) 0.0375(4) Uani 1 1 d .
C8 C 0.2718(2) 0.19775(15) 0.77983(10) 0.0369(3) Uani 1 1 d .
H8 H 0.1430 0.1558 0.8188 0.044 Uiso 1 1 calc R
C9 C 0.3014(2) 0.31854(15) 0.71897(10) 0.0372(3) Uani 1 1 d .
H9 H 0.1923 0.3576 0.7186 0.045 Uiso 1 1 calc R
C6 C 0.6232(3) 0.20152(18) 0.72308(11) 0.0482(4) Uani 1 1 d .
H6 H 0.7322 0.1624 0.7240 0.058 Uiso 1 1 calc R
C10 C 0.5667(2) 0.62650(16) 0.65840(10) 0.0416(4) Uani 1 1 d .
C3 C 0.7210(2) 0.57257(17) 0.52457(10) 0.0427(4) Uani 1 1 d .
H3A H 0.7444 0.6659 0.4947 0.051 Uiso 1 1 calc R
H3B H 0.8560 0.5737 0.5537 0.051 Uiso 1 1 calc R
C7 C 0.4343(2) 0.14026(15) 0.78227(10) 0.0388(4) Uani 1 1 d .
C1 C 0.3121(2) 0.51473(17) 0.54529(10) 0.0427(4) Uani 1 1 d .
H1A H 0.1804 0.4772 0.5875 0.051 Uiso 1 1 calc R
H1B H 0.3247 0.6066 0.5161 0.051 Uiso 1 1 calc R
C12 C 0.4748(3) 0.78968(19) 0.72662(12) 0.0516(5) Uani 1 1 d .
H12 H 0.3803 0.8375 0.7319 0.062 Uiso 1 1 calc R
C5 C 0.6498(2) 0.32142(18) 0.66227(11) 0.0471(4) Uani 1 1 d .
H5 H 0.7781 0.3619 0.6229 0.057 Uiso 1 1 calc R
C11 C 0.4315(3) 0.70097(18) 0.66840(12) 0.0489(4) Uani 1 1 d .
H11 H 0.3079 0.6907 0.6347 0.059 Uiso 1 1 calc R
C13 C 0.6574(3) 0.80749(17) 0.77689(12) 0.0467(4) Uani 1 1 d .
C15 C 0.7511(3) 0.64744(18) 0.71043(12) 0.0507(4) Uani 1 1 d .
H15 H 0.8459 0.5995 0.7059 0.061 Uiso 1 1 calc R
C14 C 0.7966(3) 0.73624(18) 0.76781(13) 0.0526(5) Uani 1 1 d .
H14 H 0.9217 0.7486 0.8008 0.063 Uiso 1 1 calc R
O3 O 1.0375(2) 0.89454(12) -0.05429(8) 0.0532(3) Uani 1 1 d .
H3 H 0.9254 0.8905 -0.0812 0.080 Uiso 1 1 calc GR
C16 C 0.9999(3) 0.77096(16) 0.00319(10) 0.0400(4) Uani 1 1 d .
C21 C 0.7868(3) 0.67163(19) 0.02241(12) 0.0528(5) Uani 1 1 d .
H21 H 0.6644 0.6865 -0.0039 0.063 Uiso 1 1 calc R
C17 C 1.1803(3) 0.7477(2) 0.04185(12) 0.0550(5) Uani 1 1 d .
H17 H 1.3235 0.8142 0.0286 0.066 Uiso 1 1 calc R
C20 C 0.7592(3) 0.5505(2) 0.08114(13) 0.0609(5) Uani 1 1 d .
H20 H 0.6161 0.4840 0.0951 0.073 Uiso 1 1 calc R
C18 C 1.1481(3) 0.6259(2) 0.10009(13) 0.0635(5) Uani 1 1 d .
H18 H 1.2702 0.6112 0.1268 0.076 Uiso 1 1 calc R
C19 C 0.9389(4) 0.5259(2) 0.11946(12) 0.0581(5) Uani 1 1 d .
H19 H 0.9189 0.4429 0.1579 0.070 Uiso 1 1 calc R

loop_
_atom_site_aniso_label
_atom_site_aniso_U_11
_atom_site_aniso_U_22
_atom_site_aniso_U_33
_atom_site_aniso_U_23
_atom_site_aniso_U_13
_atom_site_aniso_U_12
O1 0.0495(7) 0.0444(7) 0.0549(7) 0.0191(5) 0.0091(5) 0.0261(6)
C2 0.0246(7) 0.0406(8) 0.0460(8) 0.0158(6) 0.0023(6) 0.0153(6)
O2 0.0556(8) 0.0559(8) 0.0760(9) -0.0046(7) -0.0135(6) 0.0364(6)
C4 0.0271(7) 0.0396(8) 0.0385(7) 0.0098(6) -0.0003(5) 0.0128(6)
C8 0.0320(7) 0.0355(7) 0.0372(7) 0.0051(6) 0.0058(5) 0.0117(6)
C9 0.0307(7) 0.0373(8) 0.0414(7) 0.0057(6) 0.0025(6) 0.0169(6)
C6 0.0382(8) 0.0537(10) 0.0517(9) 0.0144(8) 0.0058(7) 0.0285(8)
C10 0.0294(7) 0.0381(8) 0.0482(8) 0.0176(7) 0.0040(6) 0.0152(6)
C3 0.0245(7) 0.0463(9) 0.0474(8) 0.0169(7) 0.0018(6) 0.0146(6)
C7 0.0392(8) 0.0342(7) 0.0382(7) 0.0074(6) -0.0019(6) 0.0153(6)
C1 0.0258(7) 0.0496(9) 0.0445(8) 0.0168(7) 0.0029(6) 0.0174(6)
C12 0.0413(9) 0.0517(10) 0.0641(10) 0.0087(8) -0.0012(7) 0.0303(8)
C5 0.0305(8) 0.0540(10) 0.0491(9) 0.0178(7) 0.0067(6) 0.0208(7)
C11 0.0336(8) 0.0514(10) 0.0582(10) 0.0090(8) -0.0038(7) 0.0218(7)
C13 0.0407(8) 0.0377(8) 0.0566(9) 0.0115(7) 0.0002(7) 0.0190(7)
C15 0.0379(8) 0.0491(9) 0.0679(11) 0.0030(8) -0.0078(7) 0.0270(7)
C14 0.0388(9) 0.0506(10) 0.0706(11) -0.0007(9) -0.0129(8) 0.0248(8)
O3 0.0497(7) 0.0432(6) 0.0589(7) 0.0056(6) 0.0015(5) 0.0157(5)
C16 0.0437(8) 0.0406(8) 0.0341(7) -0.0018(6) 0.0031(6) 0.0164(7)
C21 0.0399(9) 0.0547(10) 0.0546(10) 0.0046(8) -0.0001(7) 0.0142(8)
C17 0.0433(9) 0.0599(11) 0.0502(9) 0.0019(8) -0.0057(7) 0.0115(8)
C20 0.0529(11) 0.0510(10) 0.0608(11) 0.0065(9) 0.0060(8) 0.0067(9)
C18 0.0612(12) 0.0762(13) 0.0501(10) 0.0054(9) -0.0118(8) 0.0307(11)
C19 0.0707(12) 0.0523(10) 0.0457(9) 0.0062(8) 0.0004(8) 0.0242(10)

loop_
_atom_type_symbol
_atom_type_description
_atom_type_scat_dispersion_real
_atom_type_scat_dispersion_imag
_atom_type_scat_source
C C 0.0033 0.0016 'International Tables Vol C Tables 4.2.6.8 and 6.1.1.4'
H H 0.0000 0.0000 'International Tables Vol C Tables 4.2.6.8 and 6.1.1.4'
O O 0.0106 0.0060 'International Tables Vol C Tables 4.2.6.8 and 6.1.1.4'

loop_
_geom_angle_atom_site_label_1
_geom_angle_atom_site_label_2
_geom_angle_atom_site_label_3
_geom_angle
_geom_angle_site_symmetry_1
C7 O1 H1 109.5 .
C4 C2 C3 113.13(12) .
C10 C2 C4 106.62(11) .
C10 C2 C3 109.27(13) .
C10 C2 C1 111.94(13) .
C1 C2 C4 110.61(12) .
C1 C2 C3 105.36(12) .
C13 O2 H2 109.5 .
C9 C4 C2 119.09(12) .
C5 C4 C2 123.91(12) .
C5 C4 C9 116.75(12) .
C9 C8 H8 120.2 .
C7 C8 H8 120.2 .
C7 C8 C9 119.70(12) .
C4 C9 H9 119.1 .
C8 C9 C4 121.81(13) .
C8 C9 H9 119.1 .
C7 C6 H6 120.1 .
C7 C6 C5 119.84(14) .
C5 C6 H6 120.1 .
C11 C10 C2 124.35(14) .
C11 C10 C15 116.10(17) .
C15 C10 C2 119.53(14) .
C2 C3 H3A 108.7 .
C2 C3 H3B 108.7 .
H3A C3 H3B 107.6 .
C1 C3 C2 114.42(13) 2_666
C1 C3 H3A 108.7 2_666
C1 C3 H3B 108.7 2_666
O1 C7 C8 122.54(12) .
O1 C7 C6 117.59(13) .
C8 C7 C6 119.86(13) .
C2 C1 H1A 108.9 .
C2 C1 H1B 108.9 .
C3 C1 C2 113.56(13) 2_666
C3 C1 H1A 108.9 2_666
C3 C1 H1B 108.9 2_666
H1A C1 H1B 107.7 .
C11 C12 H12 119.9 .
C13 C12 H12 119.9 .
C13 C12 C11 120.14(16) .
C4 C5 H5 119.0 .
C6 C5 C4 122.03(13) .
C6 C5 H5 119.0 .
C10 C11 H11 118.9 .
C12 C11 C10 122.17(15) .
C12 C11 H11 118.9 .
C12 C13 O2 122.60(15) .
C12 C13 C14 119.16(18) .
C14 C13 O2 118.24(15) .
C10 C15 H15 118.9 .
C14 C15 C10 122.14(15) .
C14 C15 H15 118.9 .
C13 C14 H14 119.9 .
C15 C14 C13 120.28(16) .
C15 C14 H14 119.9 .
C16 O3 H3 109.5 .
O3 C16 C21 121.54(14) .
C17 C16 O3 118.33(14) .
C17 C16 C21 120.13(15) .
C16 C21 H21 120.5 .
C20 C21 C16 118.93(16) .
C20 C21 H21 120.5 .
C16 C17 H17 120.1 .
C18 C17 C16 119.77(16) .
C18 C17 H17 120.1 .
C21 C20 H20 119.4 .
C19 C20 C21 121.30(17) .
C19 C20 H20 119.4 .
C17 C18 H18 119.5 .
C19 C18 C17 121.00(17) .
C19 C18 H18 119.5 .
C20 C19 H19 120.6 .
C18 C19 C20 118.85(17) .
C18 C19 H19 120.6 .

loop_
_geom_bond_atom_site_label_1
_geom_bond_atom_site_label_2
_geom_bond_distance
_geom_bond_site_symmetry_2
O1 H1 0.8200 .
O1 C7 1.3778(16) .
C2 C4 1.5478(18) .
C2 C10 1.530(2) .
C2 C3 1.554(2) .
C2 C1 1.5473(19) .
O2 H2 0.8200 .
O2 C13 1.383(2) .
C4 C9 1.398(2) .
C4 C5 1.389(2) .
C8 H8 0.9300 .
C8 C9 1.3882(19) .
C8 C7 1.378(2) .
C9 H9 0.9300 .
C6 H6 0.9300 .
C6 C7 1.380(2) .
C6 C5 1.384(2) .
C10 C11 1.390(2) .
C10 C15 1.401(2) .
C3 H3A 0.9700 .
C3 H3B 0.9700 .
C3 C1 1.516(2) 2_666
C1 C3 1.516(2) 2_666
C1 H1A 0.9700 .
C1 H1B 0.9700 .
C12 H12 0.9300 .
C12 C11 1.380(3) .
C12 C13 1.377(2) .
C5 H5 0.9300 .
C11 H11 0.9300 .
C13 C14 1.381(2) .
C15 H15 0.9300 .
C15 C14 1.371(3) .
C14 H14 0.9300 .
O3 H3 0.8200 .
O3 C16 1.3772(18) .
C16 C21 1.385(2) .
C16 C17 1.375(2) .
C21 H21 0.9300 .
C21 C20 1.378(2) .
C17 H17 0.9300 .
C17 C18 1.374(2) .
C20 H20 0.9300 .
C20 C19 1.375(3) .
C18 H18 0.9300 .
C18 C19 1.370(3) .
C19 H19 0.9300 .

loop_
_geom_torsion_atom_site_label_1
_geom_torsion_atom_site_label_2
_geom_torsion_atom_site_label_3
_geom_torsion_atom_site_label_4
_geom_torsion
_geom_torsion_site_symmetry_4
C2 C4 C9 C8 -175.21(14) .
C2 C4 C5 C6 174.43(16) .
C2 C10 C11 C12 177.86(14) .
C2 C10 C15 C14 -178.56(14) .
O2 C13 C14 C15 179.21(15) .
C4 C2 C10 C11 -119.29(14) .
C4 C2 C10 C15 59.02(16) .
C4 C2 C3 C1 66.41(16) 2_666
C4 C2 C1 C3 -68.58(15) 2_666
C9 C4 C5 C6 0.3(3) .
C9 C8 C7 O1 178.19(14) .
C9 C8 C7 C6 -1.3(2) .
C10 C2 C4 C9 67.92(17) .
C10 C2 C4 C5 -106.12(17) .
C10 C2 C3 C1 -174.97(11) 2_666
C10 C2 C1 C3 172.67(11) 2_666
C10 C15 C14 C13 0.8(3) .
C3 C2 C4 C9 -171.94(15) .
C3 C2 C4 C5 14.0(2) .
C3 C2 C10 C11 118.11(15) .
C3 C2 C10 C15 -63.58(17) .
C3 C2 C1 C3 54.01(17) 2_666
C7 C8 C9 C4 1.3(2) .
C7 C6 C5 C4 -0.3(3) .
C1 C2 C4 C9 -54.00(19) .
C1 C2 C4 C5 131.96(17) .
C1 C2 C10 C11 1.79(19) .
C1 C2 C10 C15 -179.90(13) .
C1 C2 C3 C1 -54.54(17) 2_666
C12 C13 C14 C15 -1.0(2) .
C5 C4 C9 C8 -0.8(2) .
C5 C6 C7 O1 -178.70(15) .
C5 C6 C7 C8 0.8(3) .
C11 C10 C15 C14 -0.1(2) .
C11 C12 C13 O2 -179.82(14) .
C11 C12 C13 C14 0.4(2) .
C13 C12 C11 C10 0.4(2) .
C15 C10 C11 C12 -0.5(2) .
O3 C16 C21 C20 -179.35(16) .
O3 C16 C17 C18 179.44(16) .
C16 C21 C20 C19 -1.1(3) .
C16 C17 C18 C19 1.0(3) .
C21 C16 C17 C18 -0.4(3) .
C21 C20 C19 C18 1.6(3) .
C17 C16 C21 C20 0.5(3) .
C17 C18 C19 C20 -1.5(3) .

loop_
_platon_squeeze_void_nr
_platon_squeeze_void_average_x
_platon_squeeze_void_average_y
_platon_squeeze_void_average_z
_platon_squeeze_void_volume
_platon_squeeze_void_count_electrons
_platon_squeeze_void_content
1 -0.025 0.000 0.000 160 30 ' '
